data_9010570
loop_
_publ_author_name
'Petricek, V.'
'Makovicky, E.'

_publ_section_title
;Interpretation of selected structures of the bismuthinite - aikinite series
 as commensurately modulated structures Locality: synthetic
;
_journal_name_full 'The Canadian Mineralogist'
_journal_page_first 189
_journal_page_last 206
_journal_paper_doi 10.2113/gscanmin.44.1.189
_journal_volume 44
_journal_year 2006
_chemical_compound_source Synthetic
_chemical_formula_sum 'Bi1.662 Cu0.33 Pb0.338 S3'
_chemical_name_mineral Gladite
_space_group_IT_number 62
_symmetry_space_group_name_Hall '-P 2n 2a'
_symmetry_space_group_name_H-M 'P m c n'
_cell_angle_alpha 90
_cell_angle_beta 90
_cell_angle_gamma 90
_cell_length_a 4.0044
_cell_length_b 11.198
_cell_length_c 11.4795
_cell_formula_units_Z 4
_cell_volume 514.755
_database_code_amcsd 0006077
_exptl_crystal_density_diffrn 6.897
_cod_original_formula_sum 'Cu.33 Pb.338 Bi1.662 S3'
_cod_database_code 9010570

loop_
_space_group_symop_operation_xyz
x,y,z
1/2-x,y,z
1/2+x,-y,-z
1/2+x,1/2+y,1/2-z
1/2-x,1/2-y,1/2+z
x,1/2-y,1/2+z
-x,1/2+y,1/2-z
-x,-y,-z

loop_
_atom_site_label
_atom_site_fract_x
_atom_site_fract_y
_atom_site_fract_z
_atom_site_occupancy
_atom_site_U_iso_or_equiv
Cu 0.25000 0.71370 0.72060 0.33000 0.04990
PbM2 0.25000 0.52394 0.33747 0.33800 0.04660
BiM2 0.25000 0.52394 0.33747 0.66200 0.04660
BiM1 0.25000 0.17747 0.51813 1.00000 0.04320
S1 0.25000 -0.05630 0.37840 1.00000 0.04130
S2 0.25000 0.63100 0.54710 1.00000 0.04100
S3 0.25000 0.30490 0.71590 1.00000 0.03910

loop_
_cod_related_entry_id
_cod_related_entry_database
_cod_related_entry_code
1 AMCSD 0006077
